data_4506127
loop_
_publ_author_name
'Walsh, Rosa D.'
'Smith, Jessica M.'
'Hanks, Timothy W.'
'Pennington, William T.'

_publ_section_title
;
 Computational and Crystallographic Studies of Pseudo-Polyhalides
;
_journal_issue 6
_journal_name_full 'Crystal Growth &amp; Design'
_journal_page_first 2759
_journal_paper_doi 10.1021/cg201231t
_journal_volume 12
_journal_year 2012
_chemical_formula_sum 'C20 H36 I5 K N2 O6'
_chemical_formula_weight 1074.11
_chemical_name_systematic
; 
 ? 
;
_space_group_IT_number 15
_symmetry_space_group_name_Hall '-C 2yc'
_symmetry_space_group_name_H-M 'C 1 2/c 1'
_atom_sites_solution_hydrogens geom
_atom_sites_solution_primary direct
_atom_sites_solution_secondary difmap
_audit_creation_method SHELXL-97
_cell_angle_alpha 90.00
_cell_angle_beta 92.572(3)
_cell_angle_gamma 90.00
_cell_formula_units_Z 8
_cell_length_a 20.5950(10)
_cell_length_b 12.2615(8)
_cell_length_c 26.1223(18)
_cell_measurement_temperature 293(2)
_cell_volume 6589.9(7)
_computing_structure_refinement 'SHELXL-97 (Sheldrick, 1997)'
_computing_structure_solution 'SHELXS-97 (Sheldrick, 1990)'
_diffrn_ambient_temperature 293(2)
_diffrn_measured_fraction_theta_full 0.992
_diffrn_measured_fraction_theta_max 0.992
_diffrn_radiation_monochromator graphite
_diffrn_radiation_source 'fine-focus sealed tube'
_diffrn_radiation_type MoK\a
_diffrn_radiation_wavelength 0.71073
_diffrn_reflns_av_R_equivalents 0.0446
_diffrn_reflns_av_sigmaI/netI 0.0464
_diffrn_reflns_limit_h_max 25
_diffrn_reflns_limit_h_min 0
_diffrn_reflns_limit_k_max 15
_diffrn_reflns_limit_k_min -15
_diffrn_reflns_limit_l_max 32
_diffrn_reflns_limit_l_min -32
_diffrn_reflns_number 6750
_diffrn_reflns_theta_full 26.46
_diffrn_reflns_theta_max 26.46
_diffrn_reflns_theta_min 1.93
_exptl_absorpt_coefficient_mu 4.879
_exptl_crystal_density_diffrn 2.165
_exptl_crystal_density_method 'not measured'
_exptl_crystal_F_000 4016
_refine_diff_density_max 1.411
_refine_diff_density_min -1.350
_refine_diff_density_rms 0.210
_refine_ls_extinction_coef 0.00076(4)
_refine_ls_extinction_expression Fc^*^=kFc[1+0.001xFc^2^\l^3^/sin(2\q)]^-1/4^
_refine_ls_extinction_method SHELXL
_refine_ls_goodness_of_fit_ref 1.162
_refine_ls_hydrogen_treatment mixed
_refine_ls_matrix_type full
_refine_ls_number_parameters 310
_refine_ls_number_reflns 6749
_refine_ls_number_restraints 0
_refine_ls_restrained_S_all 1.162
_refine_ls_R_factor_all 0.0626
_refine_ls_R_factor_gt 0.0448
_refine_ls_shift/su_max 0.001
_refine_ls_shift/su_mean 0.000
_refine_ls_structure_factor_coef Fsqd
_refine_ls_weighting_details 'calc w=1/[\s^2^(Fo^2^)+(0.0521P)^2^+10.9010P] where P=(Fo^2^+2Fc^2^)/3'
_refine_ls_weighting_scheme calc
_refine_ls_wR_factor_gt 0.1045
_refine_ls_wR_factor_ref 0.1146
_reflns_number_gt 5799
_reflns_number_total 6749
_reflns_threshold_expression >2sigma(I)
_cod_data_source_file cg201231t_si_001.cif
_cod_data_source_block cd0402
_cod_database_code 4506127

loop_
_symmetry_equiv_pos_as_xyz
'x, y, z'
'-x, y, -z+1/2'
'x+1/2, y+1/2, z'
'-x+1/2, y+1/2, -z+1/2'
'-x, -y, -z'
'x, -y, z-1/2'
'-x+1/2, -y+1/2, -z'
'x+1/2, -y+1/2, z-1/2'

loop_
_atom_site_label
_atom_site_type_symbol
_atom_site_fract_x
_atom_site_fract_y
_atom_site_fract_z
_atom_site_U_iso_or_equiv
_atom_site_adp_type
_atom_site_occupancy
_atom_site_symmetry_multiplicity
_atom_site_calc_flag
_atom_site_refinement_flags
I1 I 0.5000 0.11726(5) 0.2500 0.04694(16) Uani 1 2 d S
I2 I 0.2500 0.2500 0.5000 0.05755(18) Uani 1 2 d S
I3 I 0.37166(2) 0.30358(4) 0.26923(2) 0.06345(16) Uani 1 1 d .
I4 I 0.24308(2) 0.29600(4) 0.365283(17) 0.05390(14) Uani 1 1 d .
I5 I 0.14843(2) 0.47396(4) 0.286145(17) 0.05457(14) Uani 1 1 d .
I6 I 0.28487(3) 0.51924(5) 0.207461(19) 0.06594(16) Uani 1 1 d .
K1 K 0.57911(6) 0.24958(11) 0.53307(5) 0.0416(3) Uani 1 1 d .
O1 O 0.6074(2) 0.0615(3) 0.47804(17) 0.0488(10) Uani 1 1 d .
O2 O 0.5811(2) 0.0438(4) 0.58224(18) 0.0550(11) Uani 1 1 d .
O3 O 0.6662(2) 0.3851(4) 0.48455(17) 0.0495(10) Uani 1 1 d .
O4 O 0.6882(2) 0.3389(4) 0.59027(18) 0.0575(11) Uani 1 1 d .
O5 O 0.4655(2) 0.3145(4) 0.47913(18) 0.0513(11) Uani 1 1 d .
O6 O 0.4774(2) 0.3549(4) 0.58669(18) 0.0567(11) Uani 1 1 d .
N1 N 0.5762(2) 0.2591(4) 0.41947(19) 0.0440(11) Uani 1 1 d .
N2 N 0.5804(3) 0.2436(5) 0.6462(2) 0.0568(14) Uani 1 1 d .
C1 C 0.2373(3) 0.3883(5) 0.2964(2) 0.0478(14) Uani 1 1 d .
C2 C 0.2859(3) 0.4005(6) 0.2659(3) 0.0517(15) Uani 1 1 d .
C3 C 0.6092(4) 0.1627(6) 0.3998(2) 0.0564(17) Uani 1 1 d .
H3A H 0.6557 0.1724 0.4051 0.068 Uiso 1 1 calc R
H3B H 0.5996 0.1575 0.3632 0.068 Uiso 1 1 calc R
C4 C 0.5899(4) 0.0573(5) 0.4247(3) 0.0543(16) Uani 1 1 d .
H4A H 0.5434 0.0464 0.4197 0.065 Uiso 1 1 calc R
H4B H 0.6118 -0.0033 0.4090 0.065 Uiso 1 1 calc R
C5 C 0.5980(4) -0.0417(5) 0.5023(3) 0.0570(17) Uani 1 1 d .
H5A H 0.6228 -0.0976 0.4855 0.068 Uiso 1 1 calc R
H5B H 0.5524 -0.0618 0.4995 0.068 Uiso 1 1 calc R
C6 C 0.6197(3) -0.0340(5) 0.5569(3) 0.0562(17) Uani 1 1 d .
H6A H 0.6159 -0.1047 0.5731 0.067 Uiso 1 1 calc R
H6B H 0.6650 -0.0121 0.5596 0.067 Uiso 1 1 calc R
C7 C 0.5924(4) 0.0427(7) 0.6364(3) 0.069(2) Uani 1 1 d .
H7A H 0.6386 0.0492 0.6447 0.083 Uiso 1 1 calc R
H7B H 0.5775 -0.0259 0.6502 0.083 Uiso 1 1 calc R
C8 C 0.5568(4) 0.1358(7) 0.6603(3) 0.0640(19) Uani 1 1 d .
H8A H 0.5110 0.1306 0.6502 0.077 Uiso 1 1 calc R
H8B H 0.5608 0.1284 0.6973 0.077 Uiso 1 1 calc R
C9 C 0.6096(3) 0.3581(6) 0.4034(3) 0.0529(15) Uani 1 1 d .
H9A H 0.5819 0.4205 0.4092 0.064 Uiso 1 1 calc R
H9B H 0.6161 0.3538 0.3670 0.064 Uiso 1 1 calc R
C10 C 0.6739(3) 0.3760(6) 0.4310(3) 0.0554(16) Uani 1 1 d .
H10A H 0.7026 0.3155 0.4243 0.067 Uiso 1 1 calc R
H10B H 0.6936 0.4421 0.4184 0.067 Uiso 1 1 calc R
C11 C 0.7253(3) 0.4114(6) 0.5123(3) 0.0548(16) Uani 1 1 d .
H11A H 0.7449 0.4750 0.4972 0.066 Uiso 1 1 calc R
H11B H 0.7556 0.3511 0.5103 0.066 Uiso 1 1 calc R
C12 C 0.7124(3) 0.4338(5) 0.5664(3) 0.0527(16) Uani 1 1 d .
H12A H 0.7522 0.4572 0.5844 0.063 Uiso 1 1 calc R
H12B H 0.6809 0.4923 0.5682 0.063 Uiso 1 1 calc R
C13 C 0.6803(4) 0.3577(8) 0.6436(3) 0.078(2) Uani 1 1 d .
H13A H 0.6547 0.4231 0.6480 0.093 Uiso 1 1 calc R
H13B H 0.7225 0.3684 0.6609 0.093 Uiso 1 1 calc R
C14 C 0.6469(4) 0.2620(8) 0.6664(3) 0.076(2) Uani 1 1 d .
H14A H 0.6724 0.1970 0.6604 0.091 Uiso 1 1 calc R
H14B H 0.6461 0.2724 0.7032 0.091 Uiso 1 1 calc R
C15 C 0.5081(3) 0.2606(6) 0.3996(3) 0.0580(17) Uani 1 1 d .
H15A H 0.4898 0.1883 0.4034 0.070 Uiso 1 1 calc R
H15B H 0.5072 0.2775 0.3633 0.070 Uiso 1 1 calc R
C16 C 0.4659(3) 0.3416(6) 0.4260(3) 0.0568(17) Uani 1 1 d .
H16A H 0.4828 0.4148 0.4219 0.068 Uiso 1 1 calc R
H16B H 0.4220 0.3393 0.4110 0.068 Uiso 1 1 calc R
C17 C 0.4231(3) 0.3845(6) 0.5053(3) 0.0538(16) Uani 1 1 d .
H17A H 0.3806 0.3853 0.4877 0.065 Uiso 1 1 calc R
H17B H 0.4401 0.4583 0.5057 0.065 Uiso 1 1 calc R
C18 C 0.4170(3) 0.3453(6) 0.5590(3) 0.0568(17) Uani 1 1 d .
H18A H 0.3844 0.3880 0.5756 0.068 Uiso 1 1 calc R
H18B H 0.4032 0.2697 0.5586 0.068 Uiso 1 1 calc R
C19 C 0.4715(4) 0.3305(9) 0.6397(3) 0.080(3) Uani 1 1 d .
H19A H 0.4503 0.2605 0.6434 0.096 Uiso 1 1 calc R
H19B H 0.4452 0.3857 0.6555 0.096 Uiso 1 1 calc R
C20 C 0.5368(4) 0.3277(8) 0.6653(3) 0.076(2) Uani 1 1 d .
H20A H 0.5571 0.3983 0.6612 0.092 Uiso 1 1 calc R
H20B H 0.5322 0.3160 0.7016 0.092 Uiso 1 1 calc R

loop_
_atom_site_aniso_label
_atom_site_aniso_U_11
_atom_site_aniso_U_22
_atom_site_aniso_U_33
_atom_site_aniso_U_23
_atom_site_aniso_U_13
_atom_site_aniso_U_12
I1 0.0357(3) 0.0541(3) 0.0511(3) 0.000 0.0027(2) 0.000
I2 0.0480(3) 0.0656(4) 0.0584(4) 0.0171(3) -0.0053(3) -0.0003(3)
I3 0.0505(2) 0.0769(3) 0.0630(3) -0.0001(2) 0.0025(2) 0.0177(2)
I4 0.0621(3) 0.0513(3) 0.0482(2) 0.00005(19) 0.00032(19) 0.00107(19)
I5 0.0527(2) 0.0674(3) 0.0435(2) -0.0105(2) 0.00048(17) 0.0164(2)
I6 0.0701(3) 0.0800(4) 0.0483(3) 0.0099(2) 0.0085(2) 0.0131(2)
K1 0.0421(6) 0.0444(7) 0.0381(6) -0.0014(5) -0.0010(5) -0.0007(5)
O1 0.059(3) 0.039(2) 0.048(2) -0.0024(19) 0.002(2) -0.0028(19)
O2 0.055(3) 0.060(3) 0.050(3) 0.011(2) 0.000(2) 0.004(2)
O3 0.040(2) 0.057(3) 0.051(3) -0.002(2) 0.0020(18) -0.0069(19)
O4 0.065(3) 0.058(3) 0.049(3) -0.006(2) -0.007(2) -0.015(2)
O5 0.043(2) 0.058(3) 0.053(3) -0.001(2) -0.0005(19) 0.0117(19)
O6 0.050(2) 0.072(3) 0.049(3) -0.001(2) 0.008(2) 0.000(2)
N1 0.046(3) 0.050(3) 0.036(3) -0.007(2) 0.002(2) 0.005(2)
N2 0.063(3) 0.070(4) 0.036(3) -0.001(3) -0.003(2) -0.003(3)
C1 0.050(3) 0.052(4) 0.041(3) -0.006(3) -0.004(3) 0.009(3)
C2 0.053(3) 0.060(4) 0.042(3) -0.006(3) -0.006(3) 0.014(3)
C3 0.070(4) 0.063(4) 0.037(3) -0.007(3) 0.007(3) 0.005(3)
C4 0.066(4) 0.047(4) 0.051(4) -0.016(3) 0.001(3) 0.001(3)
C5 0.062(4) 0.036(3) 0.074(5) -0.001(3) 0.011(3) -0.003(3)
C6 0.052(4) 0.049(4) 0.068(5) 0.021(3) 0.005(3) 0.005(3)
C7 0.083(5) 0.074(5) 0.048(4) 0.017(4) -0.011(4) -0.010(4)
C8 0.072(5) 0.077(5) 0.042(4) 0.013(4) -0.004(3) -0.009(4)
C9 0.066(4) 0.052(4) 0.042(3) 0.004(3) 0.005(3) 0.003(3)
C10 0.054(4) 0.059(4) 0.055(4) 0.005(3) 0.015(3) -0.003(3)
C11 0.039(3) 0.054(4) 0.071(5) 0.001(3) -0.004(3) -0.013(3)
C12 0.047(3) 0.039(3) 0.071(5) -0.007(3) -0.012(3) -0.004(3)
C13 0.086(6) 0.092(6) 0.053(4) -0.018(4) -0.015(4) -0.025(5)
C14 0.082(5) 0.103(7) 0.043(4) 0.003(4) -0.015(4) -0.021(5)
C15 0.058(4) 0.072(5) 0.043(4) -0.008(3) -0.013(3) 0.003(3)
C16 0.047(3) 0.066(4) 0.057(4) 0.006(3) -0.012(3) 0.009(3)
C17 0.044(3) 0.050(4) 0.067(4) -0.003(3) -0.001(3) 0.008(3)
C18 0.045(3) 0.052(4) 0.075(5) -0.003(4) 0.016(3) 0.006(3)
C19 0.080(5) 0.103(7) 0.059(5) 0.005(5) 0.022(4) 0.022(5)
C20 0.091(6) 0.099(7) 0.040(4) -0.010(4) 0.003(4) 0.011(5)

loop_
_atom_type_symbol
_atom_type_description
_atom_type_scat_dispersion_real
_atom_type_scat_dispersion_imag
_atom_type_scat_source
C C 0.0033 0.0016 'International Tables Vol C Tables 4.2.6.8 and 6.1.1.4'
H H 0.0000 0.0000 'International Tables Vol C Tables 4.2.6.8 and 6.1.1.4'
N N 0.0061 0.0033 'International Tables Vol C Tables 4.2.6.8 and 6.1.1.4'
O O 0.0106 0.0060 'International Tables Vol C Tables 4.2.6.8 and 6.1.1.4'
K K 0.2009 0.2494 'International Tables Vol C Tables 4.2.6.8 and 6.1.1.4'
I I -0.4742 1.8119 'International Tables Vol C Tables 4.2.6.8 and 6.1.1.4'

loop_
_geom_angle_atom_site_label_1
_geom_angle_atom_site_label_2
_geom_angle_atom_site_label_3
_geom_angle
_geom_angle_site_symmetry_1
_geom_angle_site_symmetry_3
I3 I1 I3 99.79(2) . 2_655
I3 I1 I5 73.928(13) . 4_545
I3 I1 I5 154.572(13) 2_655 4_545
I3 I1 I5 154.572(13) . 3_545
I3 I1 I5 73.928(13) 2_655 3_545
I5 I1 I5 121.83(2) 4_545 3_545
I4 I2 I4 180.0 7_556 .
C2 I3 I6 33.16(19) . .
C2 I3 I1 167.64(18) . .
I6 I3 I1 141.346(18) . .
C2 I3 I4 55.12(19) . .
I6 I3 I4 88.054(14) . .
I1 I3 I4 129.445(18) . .
C1 I4 I5 33.54(17) . .
C1 I4 I2 156.89(17) . .
I5 I4 I2 132.295(15) . .
C1 I4 I3 55.37(17) . .
I5 I4 I3 88.895(15) . .
I2 I4 I3 132.120(16) . .
C1 I5 I4 33.71(18) . .
C1 I5 I6 57.01(18) . .
I4 I5 I6 90.286(15) . .
C1 I5 I1 172.11(17) . 3_455
I4 I5 I1 153.046(16) . 3_455
I6 I5 I1 116.666(16) . 3_455
C2 I6 I3 33.47(18) . .
C2 I6 I5 57.52(18) . .
I3 I6 I5 90.899(16) . .
O3 K1 O5 98.18(14) . .
O3 K1 O1 96.02(13) . .
O5 K1 O1 99.49(14) . .
O3 K1 O2 137.77(14) . .
O5 K1 O2 118.51(14) . .
O1 K1 O2 59.89(14) . .
O3 K1 O4 60.23(14) . .
O5 K1 O4 140.85(15) . .
O1 K1 O4 114.08(15) . .
O2 K1 O4 96.28(15) . .
O3 K1 O6 116.79(15) . .
O5 K1 O6 60.39(14) . .
O1 K1 O6 142.57(14) . .
O2 K1 O6 100.07(14) . .
O4 K1 O6 98.40(15) . .
O3 K1 N2 119.45(16) . .
O5 K1 N2 118.79(15) . .
O1 K1 N2 120.10(16) . .
O2 K1 N2 61.64(16) . .
O4 K1 N2 60.99(15) . .
O6 K1 N2 59.91(16) . .
O3 K1 N1 60.45(14) . .
O5 K1 N1 60.37(14) . .
O1 K1 N1 60.87(14) . .
O2 K1 N1 119.21(15) . .
O4 K1 N1 119.17(15) . .
O6 K1 N1 119.12(14) . .
N2 K1 N1 178.96(17) . .
C4 O1 C5 111.6(5) . .
C4 O1 K1 118.9(4) . .
C5 O1 K1 117.8(4) . .
C6 O2 C7 112.7(6) . .
C6 O2 K1 112.5(4) . .
C7 O2 K1 117.2(4) . .
C10 O3 C11 112.8(5) . .
C10 O3 K1 120.2(4) . .
C11 O3 K1 117.1(4) . .
C12 O4 C13 110.6(6) . .
C12 O4 K1 111.5(4) . .
C13 O4 K1 116.8(4) . .
C17 O5 C16 110.9(5) . .
C17 O5 K1 116.6(4) . .
C16 O5 K1 121.1(3) . .
C18 O6 C19 111.6(6) . .
C18 O6 K1 110.8(4) . .
C19 O6 K1 118.3(4) . .
C9 N1 C3 109.7(5) . .
C9 N1 C15 109.9(5) . .
C3 N1 C15 109.5(5) . .
C9 N1 K1 109.3(4) . .
C3 N1 K1 109.2(4) . .
C15 N1 K1 109.2(4) . .
C8 N2 C14 111.4(6) . .
C8 N2 C20 109.5(6) . .
C14 N2 C20 110.3(7) . .
C8 N2 K1 106.6(4) . .
C14 N2 K1 108.8(4) . .
C20 N2 K1 110.0(4) . .
C2 C1 I5 123.1(5) . .
C2 C1 I4 123.8(5) . .
I5 C1 I4 112.7(3) . .
C1 C2 I6 122.2(5) . .
C1 C2 I3 124.4(5) . .
I6 C2 I3 113.4(3) . .
N1 C3 C4 114.0(5) . .
O1 C4 C3 109.3(5) . .
O1 C5 C6 109.2(5) . .
O2 C6 C5 109.9(5) . .
O2 C7 C8 110.1(6) . .
N2 C8 C7 114.1(6) . .
N1 C9 C10 113.6(5) . .
O3 C10 C9 110.5(5) . .
O3 C11 C12 110.0(5) . .
O4 C12 C11 110.5(5) . .
O4 C13 C14 109.6(6) . .
N2 C14 C13 114.6(7) . .
N1 C15 C16 114.0(5) . .
O5 C16 C15 108.6(5) . .
O5 C17 C18 109.6(5) . .
O6 C18 C17 110.2(5) . .
O6 C19 C20 109.1(7) . .
N2 C20 C19 115.0(7) . .

loop_
_geom_bond_atom_site_label_1
_geom_bond_atom_site_label_2
_geom_bond_distance
_geom_bond_site_symmetry_2
I1 I3 3.5465(6) .
I1 I3 3.5465(6) 2_655
I1 I5 3.6144(5) 4_545
I1 I5 3.6144(5) 3_545
I2 I4 3.5606(5) 7_556
I2 I4 3.5606(5) .
I3 C2 2.127(6) .
I3 I6 3.5400(7) .
I3 I4 3.7300(7) .
I4 C1 2.126(7) .
I4 I5 3.5318(6) .
I5 C1 2.116(6) .
I5 I6 3.5982(7) .
I5 I1 3.6144(5) 3_455
I6 C2 2.109(7) .
K1 O3 2.791(4) .
K1 O5 2.792(4) .
K1 O1 2.793(4) .
K1 O2 2.831(5) .
K1 O4 2.859(5) .
K1 O6 2.878(5) .
K1 N2 2.956(6) .
K1 N1 2.968(5) .
O1 C4 1.425(8) .
O1 C5 1.432(8) .
O2 C6 1.424(8) .
O2 C7 1.425(9) .
O3 C10 1.419(8) .
O3 C11 1.426(7) .
O4 C12 1.422(8) .
O4 C13 1.427(9) .
O5 C17 1.422(8) .
O5 C16 1.427(8) .
O6 C18 1.415(8) .
O6 C19 1.427(9) .
N1 C9 1.464(8) .
N1 C3 1.467(8) .
N1 C15 1.475(8) .
N2 C8 1.461(9) .
N2 C14 1.462(9) .
N2 C20 1.468(10) .
C1 C2 1.316(10) .
C3 C4 1.507(10) .
C5 C6 1.478(10) .
C7 C8 1.506(12) .
C9 C10 1.495(10) .
C11 C12 1.476(10) .
C13 C14 1.498(12) .
C15 C16 1.507(10) .
C17 C18 1.492(10) .
C19 C20 1.476(12) .
